data_7017702
loop_
_publ_author_name
'Feng, Kai'
'Yin, Wenlong'
'He, Ran'
'Lin, Zheshuai'
'Jin, Shifeng'
'Yao, Jiyong'
'Fu, Peizhen'
'Wu, Yicheng'

_publ_section_title
;
 NaGe3P3: a new ternary germanium phosphide featuring an unusual [Ge3P7]
 ring.
;
_journal_issue 2
_journal_name_full 'Dalton transactions (Cambridge, England : 2003)'
_journal_page_first 484
_journal_page_last 489
_journal_paper_doi 10.1039/c1dt11345c
_journal_volume 41
_journal_year 2012
_chemical_formula_sum 'Ge3 Na P3'
_chemical_formula_weight 333.67
_chemical_name_systematic
;
?
;
_space_group_IT_number 26
_symmetry_cell_setting orthorhombic
_symmetry_space_group_name_Hall 'P 2c -2'
_symmetry_space_group_name_H-M 'P m c 21'
_atom_sites_solution_hydrogens none
_atom_sites_solution_primary direct
_atom_sites_solution_secondary difmap
_audit_creation_method SHELXL-97
_cell_angle_alpha 90.00
_cell_angle_beta 90.00
_cell_angle_gamma 90.00
_cell_formula_units_Z 2
_cell_length_a 3.6276(7)
_cell_length_b 8.4068(17)
_cell_length_c 10.332(2)
_cell_measurement_reflns_used 985
_cell_measurement_temperature 93(2)
_cell_measurement_theta_max 29.1190
_cell_measurement_theta_min 2.4227
_cell_volume 315.09(11)
_computing_cell_refinement 'CrystalClear (Rigaku Inc., 2008)'
_computing_data_collection 'CrystalClear (Rigaku Inc., 2008)'
_computing_data_reduction 'CrystalClear (Rigaku Inc., 2008)'
_computing_molecular_graphics 'SHELXL-97 (Sheldrick, 1997)'
_computing_publication_material Diamond
_computing_structure_refinement 'SHELXL-97 (Sheldrick, 1997)'
_computing_structure_solution 'SHELXS-97 (Sheldrick, 1990)'
_diffrn_ambient_temperature 93
_diffrn_detector_area_resol_mean 28.5714
_diffrn_measured_fraction_theta_full 0.994
_diffrn_measured_fraction_theta_max 0.994
_diffrn_measurement_device_type 'Rigaku AFC10 diffractometer'
_diffrn_measurement_method dtprofit.ref
_diffrn_radiation_monochromator 'Graphite Monochromator'
_diffrn_radiation_source 'Rotating Anode'
_diffrn_radiation_type MoK\a
_diffrn_radiation_wavelength 0.71073
_diffrn_reflns_av_R_equivalents 0.0777
_diffrn_reflns_av_sigmaI/netI 0.0992
_diffrn_reflns_limit_h_max 4
_diffrn_reflns_limit_h_min -4
_diffrn_reflns_limit_k_max 11
_diffrn_reflns_limit_k_min -11
_diffrn_reflns_limit_l_max 14
_diffrn_reflns_limit_l_min -13
_diffrn_reflns_number 3132
_diffrn_reflns_theta_full 29.10
_diffrn_reflns_theta_max 29.10
_diffrn_reflns_theta_min 3.12
_exptl_absorpt_coefficient_mu 14.907
_exptl_absorpt_correction_T_max 0.52
_exptl_absorpt_correction_T_min 0.17
_exptl_absorpt_correction_type numerical
_exptl_absorpt_process_details 'face indexed'
_exptl_crystal_colour red
_exptl_crystal_density_diffrn 3.517
_exptl_crystal_density_meas ?
_exptl_crystal_density_method 'not measured'
_exptl_crystal_description Platele
_exptl_crystal_F_000 304
_exptl_crystal_size_max 0.213
_exptl_crystal_size_mid 0.068
_exptl_crystal_size_min 0.005
_refine_diff_density_max 1.296
_refine_diff_density_min -1.797
_refine_diff_density_rms 0.318
_refine_ls_abs_structure_details 'Flack H D (1983), Acta Cryst. A39, 876-881'
_refine_ls_abs_structure_Flack 0.09(3)
_refine_ls_extinction_coef 0.00065(5)
_refine_ls_extinction_method SHELXL
_refine_ls_goodness_of_fit_ref 1.058
_refine_ls_hydrogen_treatment none
_refine_ls_matrix_type full
_refine_ls_number_parameters 43
_refine_ls_number_reflns 931
_refine_ls_number_restraints 1
_refine_ls_restrained_S_all 1.057
_refine_ls_R_factor_all 0.0583
_refine_ls_R_factor_gt 0.0397
_refine_ls_shift/su_max 0.001
_refine_ls_shift/su_mean 0.000
_refine_ls_structure_factor_coef Fsqd
_refine_ls_weighting_details 'calc w=1/[\s^2^(Fo^2^)+(0.0200P)^2^+0.0000P] where P=(Fo^2^+2Fc^2^)/3'
_refine_ls_weighting_scheme calc
_refine_ls_wR_factor_gt 0.0739
_refine_ls_wR_factor_ref 0.0842
_reflns_number_gt 722
_reflns_number_total 931
_reflns_threshold_expression >2sigma(I)
_cod_data_source_file c1dt11345c.txt
_cod_data_source_block final
_cod_depositor_comments
;
The following automatic conversions were performed:

'_exptl_crystal_density_meas' value 'none' was changed to '?' - the
value is perceived as not measured.

Automatic conversion script
Id: cif_fix_values 3008 2015-01-20 13:52:24Z robertas 
;
_cod_original_sg_symbol_H-M Pmc21
_cod_database_code 7017702

loop_
_symmetry_equiv_pos_as_xyz
'x, y, z'
'-x, -y, z+1/2'
'-x, y, z'
'x, -y, z+1/2'

loop_
_atom_site_label
_atom_site_type_symbol
_atom_site_fract_x
_atom_site_fract_y
_atom_site_fract_z
_atom_site_U_iso_or_equiv
_atom_site_adp_type
_atom_site_occupancy
_atom_site_symmetry_multiplicity
_atom_site_calc_flag
_atom_site_refinement_flags
Na1 Na 0.0000 0.3700(7) 0.0012(7) 0.0479(19) Uani 1 2 d S
Ge1 Ge 0.5000 0.18517(15) 0.41319(11) 0.0122(3) Uani 1 2 d S
Ge2 Ge 0.0000 0.70575(18) 0.22415(13) 0.0178(4) Uani 1 2 d S
Ge3 Ge 0.0000 0.00306(18) 0.14629(14) 0.0128(3) Uani 1 2 d S
P1 P 0.0000 0.2346(4) 0.2770(3) 0.0124(7) Uani 1 2 d S
P2 P 0.5000 0.0677(4) 0.0064(3) 0.0140(7) Uani 1 2 d S
P3 P 0.5000 0.6288(4) 0.0782(3) 0.0177(8) Uani 1 2 d S

loop_
_atom_site_aniso_label
_atom_site_aniso_U_11
_atom_site_aniso_U_22
_atom_site_aniso_U_33
_atom_site_aniso_U_23
_atom_site_aniso_U_13
_atom_site_aniso_U_12
Na1 0.053(5) 0.033(4) 0.058(5) -0.006(4) 0.000 0.000
Ge1 0.0084(7) 0.0170(7) 0.0110(7) 0.0012(6) 0.000 0.000
Ge2 0.0093(8) 0.0235(8) 0.0205(8) -0.0048(7) 0.000 0.000
Ge3 0.0078(6) 0.0173(7) 0.0133(6) -0.0019(6) 0.000 0.000
P1 0.0106(18) 0.0158(18) 0.0107(15) -0.0028(13) 0.000 0.000
P2 0.0091(17) 0.021(2) 0.0117(16) -0.0061(14) 0.000 0.000
P3 0.023(2) 0.0172(19) 0.0128(17) 0.0030(14) 0.000 0.000

loop_
_atom_type_symbol
_atom_type_description
_atom_type_scat_dispersion_real
_atom_type_scat_dispersion_imag
_atom_type_scat_source
Ge Ge 0.1547 1.8001 'International Tables Vol C Tables 4.2.6.8 and 6.1.1.4'
Na Na 0.0362 0.0249 'International Tables Vol C Tables 4.2.6.8 and 6.1.1.4'
P P 0.1023 0.0942 'International Tables Vol C Tables 4.2.6.8 and 6.1.1.4'

loop_
_geom_angle_atom_site_label_1
_geom_angle_atom_site_label_2
_geom_angle_atom_site_label_3
_geom_angle
_geom_angle_site_symmetry_1
_geom_angle_site_symmetry_3
Ge2 Na1 P3 115.1(2) 2_564 .
Ge2 Na1 P3 115.1(2) 2_564 1_455
P3 Na1 P3 76.12(17) . 1_455
Ge2 Na1 P1 145.7(2) 2_564 .
P3 Na1 P1 91.3(2) . .
P3 Na1 P1 91.3(2) 1_455 .
Ge2 Na1 P2 80.80(16) 2_564 1_455
P3 Na1 P2 162.8(3) . 1_455
P3 Na1 P2 103.83(8) 1_455 1_455
P1 Na1 P2 71.47(16) . 1_455
Ge2 Na1 P2 80.80(16) 2_564 .
P3 Na1 P2 103.83(8) . .
P3 Na1 P2 162.8(3) 1_455 .
P1 Na1 P2 71.47(16) . .
P2 Na1 P2 71.03(15) 1_455 .
Ge2 Na1 Ge3 103.37(18) 2_564 .
P3 Na1 Ge3 123.15(19) . .
P3 Na1 Ge3 123.15(19) 1_455 .
P1 Na1 Ge3 42.31(11) . .
P2 Na1 Ge3 42.31(9) 1_455 .
P2 Na1 Ge3 42.31(9) . .
Ge2 Na1 Na1 90.0 2_564 1_655
P3 Na1 Na1 51.94(9) . 1_655
P3 Na1 Na1 128.06(9) 1_455 1_655
P1 Na1 Na1 90.0 . 1_655
P2 Na1 Na1 125.51(7) 1_455 1_655
P2 Na1 Na1 54.49(7) . 1_655
Ge3 Na1 Na1 90.0 . 1_655
Ge2 Na1 Na1 90.0 2_564 1_455
P3 Na1 Na1 128.06(8) . 1_455
P3 Na1 Na1 51.94(9) 1_455 1_455
P1 Na1 Na1 90.0 . 1_455
P2 Na1 Na1 54.49(7) 1_455 1_455
P2 Na1 Na1 125.51(7) . 1_455
Ge3 Na1 Na1 90.0 . 1_455
Na1 Na1 Na1 180.0 1_655 1_455
P3 Ge1 P1 108.91(10) 2_665 .
P3 Ge1 P1 108.91(10) 2_665 1_655
P1 Ge1 P1 102.06(14) . 1_655
P3 Ge1 P2 108.15(13) 2_665 2_655
P1 Ge1 P2 114.28(9) . 2_655
P1 Ge1 P2 114.28(9) 1_655 2_655
P3 Ge2 P3 95.75(13) 1_455 .
P3 Ge2 Ge3 93.60(9) 1_455 1_565
P3 Ge2 Ge3 93.60(9) . 1_565
P3 Ge2 Na1 122.98(10) 1_455 2_565
P3 Ge2 Na1 122.98(10) . 2_565
Ge3 Ge2 Na1 120.39(13) 1_565 2_565
P1 Ge3 P2 99.11(11) . 1_455
P1 Ge3 P2 99.11(11) . .
P2 Ge3 P2 99.18(13) 1_455 .
P1 Ge3 Ge2 127.41(11) . 1_545
P2 Ge3 Ge2 113.78(9) 1_455 1_545
P2 Ge3 Ge2 113.78(9) . 1_545
P1 Ge3 Na1 60.67(16) . .
P2 Ge3 Na1 61.93(10) 1_455 .
P2 Ge3 Na1 61.93(10) . .
Ge2 Ge3 Na1 171.93(13) 1_545 .
Ge1 P1 Ge1 102.06(14) . 1_455
Ge1 P1 Ge3 101.38(11) . .
Ge1 P1 Ge3 101.38(11) 1_455 .
Ge1 P1 Na1 128.77(7) . .
Ge1 P1 Na1 128.77(7) 1_455 .
Ge3 P1 Na1 77.02(16) . .
Ge1 P2 Ge3 92.43(11) 2_654 1_655
Ge1 P2 Ge3 92.43(11) 2_654 .
Ge3 P2 Ge3 99.18(13) 1_655 .
Ge1 P2 Na1 137.24(12) 2_654 1_655
Ge3 P2 Na1 75.75(12) 1_655 1_655
Ge3 P2 Na1 129.68(17) . 1_655
Ge1 P2 Na1 137.24(12) 2_654 .
Ge3 P2 Na1 129.68(17) 1_655 .
Ge3 P2 Na1 75.75(12) . .
Na1 P2 Na1 71.03(15) 1_655 .
Ge1 P3 Ge2 106.00(11) 2_664 1_655
Ge1 P3 Ge2 106.00(11) 2_664 .
Ge2 P3 Ge2 95.75(13) 1_655 .
Ge1 P3 Na1 107.48(18) 2_664 .
Ge2 P3 Na1 145.04(18) 1_655 .
Ge2 P3 Na1 84.56(11) . .
Ge1 P3 Na1 107.48(18) 2_664 1_655
Ge2 P3 Na1 84.56(11) 1_655 1_655
Ge2 P3 Na1 145.04(18) . 1_655
Na1 P3 Na1 76.12(17) . 1_655

loop_
_geom_bond_atom_site_label_1
_geom_bond_atom_site_label_2
_geom_bond_distance
_geom_bond_site_symmetry_2
Na1 Ge2 2.933(8) 2_564
Na1 P3 2.942(6) .
Na1 P3 2.942(6) 1_455
Na1 P1 3.068(8) .
Na1 P2 3.122(6) 1_455
Na1 P2 3.122(6) .
Na1 Ge3 3.430(7) .
Na1 Na1 3.6276(7) 1_655
Na1 Na1 3.6276(7) 1_455
Ge1 P3 2.314(4) 2_665
Ge1 P1 2.333(2) .
Ge1 P1 2.333(2) 1_655
Ge1 P2 2.334(4) 2_655
Ge2 P3 2.446(2) 1_455
Ge2 P3 2.446(2) .
Ge2 Ge3 2.626(2) 1_565
Ge2 Na1 2.933(8) 2_565
Ge3 P1 2.369(3) .
Ge3 P2 2.382(2) 1_455
Ge3 P2 2.382(2) .
Ge3 Ge2 2.626(2) 1_545
P1 Ge1 2.333(2) 1_455
P2 Ge1 2.334(4) 2_654
P2 Ge3 2.382(2) 1_655
P2 Na1 3.122(6) 1_655
P3 Ge1 2.314(4) 2_664
P3 Ge2 2.446(2) 1_655
P3 Na1 2.942(6) 1_655
